data_7230986
loop_
_publ_author_name
'Kyratzis, Nicholas'
'Cao, Winnie'
'Izgorodina, Ekaterina I.'
'Turner, David R.'

_publ_section_title
;
 Structural changes in coordination polymers in response to small changes
 in steric bulk (H vs. Me): an experimental and theoretical study
;
_journal_issue 29
_journal_name_full CrystEngComm
_journal_page_first 4115
_journal_paper_doi 10.1039/C8CE00744F
_journal_volume 20
_journal_year 2018
_chemical_formula_moiety 'C36 H16 N4 O16 Zn, 2(C2 H8 N)'
_chemical_formula_sum 'C40 H32 N6 O16 Zn'
_chemical_formula_weight 918.08
_space_group_crystal_system monoclinic
_space_group_IT_number 15
_space_group_name_Hall '-C 2yc'
_space_group_name_H-M_alt 'C 1 2/c 1'
_symmetry_space_group_name_Hall '-C 2yc'
_symmetry_space_group_name_H-M 'C 1 2/c 1'
_atom_sites_solution_hydrogens geom
_audit_creation_date 2018-01-25
_audit_creation_method
;
Olex2 1.2
(compiled 2017.08.10 svn.r3458 for OlexSys, GUI svn.r5381)
;
_audit_update_record
;
2018-04-30 deposited with the CCDC.
2018-06-21 downloaded from the CCDC.
;
_cell_angle_alpha 90
_cell_angle_beta 102.04(3)
_cell_angle_gamma 90
_cell_formula_units_Z 4
_cell_length_a 16.468(3)
_cell_length_b 9.1690(18)
_cell_length_c 25.512(5)
_cell_measurement_reflns_used 31341
_cell_measurement_temperature 100(2)
_cell_measurement_theta_max 27.500
_cell_measurement_theta_min .632
_cell_volume 3767.4(13)
_computing_cell_refinement 'XDS (Kabsch, 1993)'
_computing_data_collection 'BluIce (McPhillips, 2002)'
_computing_data_reduction 'XDS (Kabsch, 1993)'
_computing_molecular_graphics 'Olex2 (Dolomanov et al., 2009)'
_computing_publication_material 'Olex2 (Dolomanov et al., 2009)'
_computing_structure_refinement 'ShelXL (Sheldrick, 2015)'
_computing_structure_solution 'SHELXT 2014/5 (Sheldrick, 2014)'
_diffrn_ambient_temperature 100.0
_diffrn_measured_fraction_theta_full 0.999
_diffrn_measured_fraction_theta_max 0.999
_diffrn_measurement_device_type 'ADSC Quantum 210r'
_diffrn_measurement_method 'Phi Scan'
_diffrn_radiation_monochromator 'Silicon Double Crystal'
_diffrn_radiation_type synchrotron
_diffrn_radiation_wavelength 0.7108
_diffrn_reflns_av_R_equivalents 0.1468
_diffrn_reflns_av_unetI/netI 0.0703
_diffrn_reflns_Laue_measured_fraction_full 0.999
_diffrn_reflns_Laue_measured_fraction_max 0.999
_diffrn_reflns_limit_h_max 21
_diffrn_reflns_limit_h_min -21
_diffrn_reflns_limit_k_max 11
_diffrn_reflns_limit_k_min -11
_diffrn_reflns_limit_l_max 33
_diffrn_reflns_limit_l_min -32
_diffrn_reflns_number 31341
_diffrn_reflns_point_group_measured_fraction_full 0.999
_diffrn_reflns_point_group_measured_fraction_max 0.999
_diffrn_reflns_theta_full 27.500
_diffrn_reflns_theta_max 27.500
_diffrn_reflns_theta_min 1.632
_diffrn_source 'MX1 beamline Australian Synchrotron'
_exptl_absorpt_coefficient_mu 0.741
_exptl_absorpt_correction_type none
_exptl_crystal_colour colourless
_exptl_crystal_density_diffrn 1.619
_exptl_crystal_description plate
_exptl_crystal_F_000 1888
_exptl_crystal_recrystallization_method 'Crystallised at elevated temperature from synthesis'
_exptl_crystal_size_max 0.02
_exptl_crystal_size_mid 0.02
_exptl_crystal_size_min 0.01
_refine_diff_density_max 2.769
_refine_diff_density_min -1.003
_refine_diff_density_rms 0.139
_refine_ls_extinction_method none
_refine_ls_goodness_of_fit_ref 1.043
_refine_ls_hydrogen_treatment constr
_refine_ls_matrix_type full
_refine_ls_number_parameters 287
_refine_ls_number_reflns 4324
_refine_ls_number_restraints 0
_refine_ls_restrained_S_all 1.043
_refine_ls_R_factor_all 0.1341
_refine_ls_R_factor_gt 0.0901
_refine_ls_shift/su_max 0.000
_refine_ls_shift/su_mean 0.000
_refine_ls_structure_factor_coef Fsqd
_refine_ls_weighting_details 'w=1/[\s^2^(Fo^2^)+(0.1543P)^2^+6.4826P] where P=(Fo^2^+2Fc^2^)/3'
_refine_ls_weighting_scheme calc
_refine_ls_wR_factor_gt 0.2220
_refine_ls_wR_factor_ref 0.2552
_reflns_Friedel_coverage 0.000
_reflns_number_gt 2826
_reflns_number_total 4324
_reflns_threshold_expression 'I > 2\s(I)'
_cod_data_source_file c8ce00744f2.cif
_cod_data_source_block 2zn
_cod_depositor_comments 'Adding full bibliography for 7230978--7230987.cif.'
_cod_original_cell_volume 3767.4(14)
_cod_database_code 7230986
_shelx_shelxl_version_number 2017/1
_shelx_space_group_comment
;
The symmetry employed for this shelxl refinement is uniquely defined
by the following loop, which should always be used as a source of
symmetry information in preference to the above space-group names.
They are only intended as comments.
;
_shelx_estimated_absorpt_t_max 0.993
_shelx_estimated_absorpt_t_min 0.985
_olex2_refinement_description
;
1. Fixed Uiso
 At 1.2 times of:
  All C(H) groups, All C(H,H) groups, All N(H,H) groups
 At 1.5 times of:
  All C(H,H,H) groups
2.a Secondary CH2 refined with riding coordinates:
 C2(H2A,H2B), C11(H11A,H11B), N3(H3A,H3B)
2.b Aromatic/amide H refined with riding coordinates:
 C7(H7), C9(H9), C16(H16), C18(H18)
2.c Idealised Me refined as rotating group:
 C19(H19A,H19B,H19C), C20(H20A,H20B,H20C)
;
_olex2_submission_special_instructions 'No special instructions were received'

loop_
_space_group_symop_operation_xyz
'x, y, z'
'-x, y, -z+1/2'
'x+1/2, y+1/2, z'
'-x+1/2, y+1/2, -z+1/2'
'-x, -y, -z'
'x, -y, z-1/2'
'-x+1/2, -y+1/2, -z'
'x+1/2, -y+1/2, z-1/2'

loop_
_atom_site_label
_atom_site_type_symbol
_atom_site_fract_x
_atom_site_fract_y
_atom_site_fract_z
_atom_site_U_iso_or_equiv
_atom_site_adp_type
_atom_site_occupancy
_atom_site_site_symmetry_order
_atom_site_calc_flag
_atom_site_refinement_flags_posn
_atom_site_refinement_flags_adp
_atom_site_refinement_flags_occupancy
Zn1 Zn 0.500000 0.18835(10) 0.750000 0.0359(3) Uani 1 2 d S T P
O1 O 0.5762(2) 0.3168(4) 0.72266(16) 0.0445(9) Uani 1 1 d . . .
O2 O 0.6796(3) 0.3731(6) 0.6838(2) 0.0639(14) Uani 1 1 d . . .
O3 O 0.7313(3) 0.0453(5) 0.64414(17) 0.0523(10) Uani 1 1 d . . .
O4 O 0.5440(2) 0.3790(5) 0.56211(17) 0.0502(10) Uani 1 1 d . . .
O5 O 0.4421(2) 0.0862(5) 0.68670(15) 0.0465(10) Uani 1 1 d . . .
O6 O 0.3531(3) -0.0022(6) 0.73337(17) 0.0610(13) Uani 1 1 d . . .
O7 O 0.2959(2) 0.1266(7) 0.5644(2) 0.0689(14) Uani 1 1 d . . .
O8 O 0.4732(3) -0.2362(6) 0.63613(18) 0.0635(13) Uani 1 1 d . . .
N1 N 0.6318(2) 0.1991(5) 0.59874(16) 0.0337(9) Uani 1 1 d . . .
N2 N 0.3815(3) -0.0608(6) 0.59772(19) 0.0507(13) Uani 1 1 d . . .
C1 C 0.6165(3) 0.3015(6) 0.6859(2) 0.0378(11) Uani 1 1 d . . .
C2 C 0.5866(3) 0.1883(6) 0.6425(2) 0.0379(11) Uani 1 1 d . . .
H2A H 0.594373 0.089576 0.658475 0.045 Uiso 1 1 calc R . .
H2B H 0.526499 0.202492 0.627949 0.045 Uiso 1 1 calc R . .
C3 C 0.7061(3) 0.1201(6) 0.6046(2) 0.0366(11) Uani 1 1 d . . .
C4 C 0.6056(3) 0.3056(6) 0.5607(2) 0.0363(11) Uani 1 1 d . . .
C5 C 0.7530(3) 0.1361(6) 0.5607(2) 0.0350(11) Uani 1 1 d . . .
C6 C 0.6550(3) 0.3276(5) 0.5185(2) 0.0312(10) Uani 1 1 d . . .
C7 C 0.8231(3) 0.0525(6) 0.5614(2) 0.0389(11) Uani 1 1 d . . .
H7 H 0.840081 -0.017279 0.589073 0.047 Uiso 1 1 calc R . .
C8 C 0.7267(3) 0.2408(5) 0.52040(18) 0.0280(9) Uani 1 1 d . . .
C9 C 0.6310(3) 0.4293(6) 0.4786(2) 0.0378(11) Uani 1 1 d . . .
H9 H 0.583024 0.487259 0.478164 0.045 Uiso 1 1 calc R . .
C10 C 0.3794(3) 0.0096(7) 0.6918(2) 0.0493(15) Uani 1 1 d . . .
C11 C 0.3377(4) -0.0753(10) 0.6420(2) 0.066(2) Uani 1 1 d . . .
H11A H 0.335104 -0.179715 0.651402 0.079 Uiso 1 1 calc R . .
H11B H 0.279990 -0.039823 0.630028 0.079 Uiso 1 1 calc R . .
C12 C 0.4524(4) -0.1470(7) 0.6004(2) 0.0471(15) Uani 1 1 d . . .
C13 C 0.3561(3) 0.0513(8) 0.5618(2) 0.0497(16) Uani 1 1 d . . .
C14 C 0.5010(3) -0.1228(7) 0.5580(2) 0.0408(12) Uani 1 1 d . . .
C15 C 0.4055(3) 0.0760(6) 0.5195(2) 0.0395(12) Uani 1 1 d . . .
C16 C 0.5702(4) -0.2072(7) 0.5569(2) 0.0491(14) Uani 1 1 d . . .
H16 H 0.586254 -0.281814 0.582794 0.059 Uiso 1 1 calc R . .
C17 C 0.4768(3) -0.0109(6) 0.52021(19) 0.0343(11) Uani 1 1 d . . .
C18 C 0.3833(3) 0.1824(7) 0.4826(3) 0.0481(13) Uani 1 1 d . . .
H18 H 0.335943 0.240906 0.483413 0.058 Uiso 1 1 calc R . .
N3 N 0.6927(3) 0.6438(7) 0.7394(2) 0.0573(14) Uani 1 1 d . . .
H3A H 0.704851 0.550793 0.731175 0.069 Uiso 1 1 calc R . .
H3B H 0.728978 0.668586 0.770068 0.069 Uiso 1 1 calc R . .
C19 C 0.7085(6) 0.7389(9) 0.6966(4) 0.087(3) Uani 1 1 d . . .
H19A H 0.718270 0.838639 0.710267 0.131 Uiso 1 1 calc GR . .
H19B H 0.660271 0.737761 0.666684 0.131 Uiso 1 1 calc GR . .
H19C H 0.757511 0.704061 0.684217 0.131 Uiso 1 1 calc GR . .
C20 C 0.6096(4) 0.6436(9) 0.7507(5) 0.090(3) Uani 1 1 d . . .
H20A H 0.568763 0.624959 0.717483 0.135 Uiso 1 1 calc GR . .
H20B H 0.598419 0.738591 0.765255 0.135 Uiso 1 1 calc GR . .
H20C H 0.605747 0.567043 0.776837 0.135 Uiso 1 1 calc GR . .

loop_
_atom_site_aniso_label
_atom_site_aniso_U_11
_atom_site_aniso_U_22
_atom_site_aniso_U_33
_atom_site_aniso_U_23
_atom_site_aniso_U_13
_atom_site_aniso_U_12
Zn1 0.0320(5) 0.0415(5) 0.0376(5) 0.000 0.0152(3) 0.000
O1 0.046(2) 0.046(2) 0.048(2) -0.0045(18) 0.0265(17) -0.0063(18)
O2 0.044(2) 0.085(3) 0.076(3) -0.040(3) 0.041(2) -0.032(2)
O3 0.052(2) 0.059(3) 0.053(2) 0.014(2) 0.0287(19) 0.006(2)
O4 0.0297(18) 0.077(3) 0.051(2) 0.002(2) 0.0244(17) 0.0113(19)
O5 0.0377(19) 0.061(2) 0.047(2) -0.0155(19) 0.0230(17) -0.0197(18)
O6 0.050(2) 0.094(3) 0.048(2) -0.018(2) 0.0289(19) -0.028(2)
O7 0.031(2) 0.116(4) 0.067(3) -0.027(3) 0.027(2) -0.005(2)
O8 0.074(3) 0.072(3) 0.049(3) 0.000(2) 0.024(2) -0.025(3)
N1 0.0215(18) 0.048(2) 0.036(2) -0.0066(19) 0.0160(16) -0.0086(17)
N2 0.039(2) 0.080(4) 0.041(3) -0.019(3) 0.027(2) -0.030(2)
C1 0.028(2) 0.047(3) 0.042(3) -0.003(2) 0.017(2) -0.004(2)
C2 0.028(2) 0.050(3) 0.042(3) -0.007(2) 0.022(2) -0.009(2)
C3 0.035(3) 0.038(3) 0.041(3) -0.003(2) 0.018(2) -0.004(2)
C4 0.021(2) 0.055(3) 0.036(3) -0.012(2) 0.0140(18) -0.008(2)
C5 0.032(2) 0.038(3) 0.039(3) -0.004(2) 0.018(2) -0.007(2)
C6 0.023(2) 0.038(3) 0.036(2) -0.004(2) 0.0129(18) -0.0043(19)
C7 0.038(3) 0.041(3) 0.040(3) 0.003(2) 0.013(2) 0.003(2)
C8 0.018(2) 0.038(2) 0.030(2) -0.0051(19) 0.0103(17) -0.0074(17)
C9 0.028(2) 0.044(3) 0.045(3) -0.003(2) 0.016(2) 0.003(2)
C10 0.034(3) 0.074(4) 0.045(3) -0.015(3) 0.023(2) -0.020(3)
C11 0.048(3) 0.115(6) 0.043(3) -0.028(4) 0.033(3) -0.046(4)
C12 0.047(3) 0.062(4) 0.037(3) -0.012(3) 0.019(2) -0.028(3)
C13 0.028(3) 0.078(4) 0.048(3) -0.024(3) 0.018(2) -0.021(3)
C14 0.034(3) 0.053(3) 0.038(3) -0.007(2) 0.014(2) -0.018(2)
C15 0.024(2) 0.057(3) 0.042(3) -0.017(3) 0.015(2) -0.013(2)
C16 0.045(3) 0.055(4) 0.049(3) -0.004(3) 0.013(3) -0.011(3)
C17 0.023(2) 0.046(3) 0.036(3) -0.015(2) 0.0123(19) -0.016(2)
C18 0.032(3) 0.056(3) 0.058(4) -0.012(3) 0.014(2) -0.003(3)
N3 0.048(3) 0.076(4) 0.047(3) -0.012(3) 0.009(2) 0.007(3)
C19 0.110(7) 0.049(4) 0.099(7) 0.007(4) 0.014(6) -0.002(4)
C20 0.043(4) 0.050(4) 0.179(10) -0.022(5) 0.029(5) -0.008(3)

loop_
_atom_type_symbol
_atom_type_description
_atom_type_scat_dispersion_real
_atom_type_scat_dispersion_imag
_atom_type_scat_source
C C 0.0030 0.0020 'International Tables Vol C Tables 4.2.6.8 and 6.1.1.4'
H H 0.0000 0.0000 'International Tables Vol C Tables 4.2.6.8 and 6.1.1.4'
N N 0.0070 0.0030 'International Tables Vol C Tables 4.2.6.8 and 6.1.1.4'
O O 0.0120 0.0060 'International Tables Vol C Tables 4.2.6.8 and 6.1.1.4'
Zn Zn 0.3120 1.4670 'International Tables Vol C Tables 4.2.6.8 and 6.1.1.4'

loop_
_geom_angle_atom_site_label_1
_geom_angle_atom_site_label_2
_geom_angle_atom_site_label_3
_geom_angle
_geom_angle_site_symmetry_1
_geom_angle_site_symmetry_3
O1 Zn1 O1 105.8(2) . 2_656
O5 Zn1 O1 103.58(16) 2_656 2_656
O5 Zn1 O1 103.58(16) . .
O5 Zn1 O1 110.39(17) 2_656 .
O5 Zn1 O1 110.39(17) . 2_656
O5 Zn1 O5 122.2(3) . 2_656
C1 O1 Zn1 132.4(4) . .
C10 O5 Zn1 116.6(3) . .
C3 N1 C2 116.9(4) . .
C4 N1 C2 116.6(4) . .
C4 N1 C3 125.4(4) . .
C12 N2 C11 116.7(6) . .
C13 N2 C11 116.6(6) . .
C13 N2 C12 125.9(4) . .
O1 C1 C2 118.3(4) . .
O2 C1 O1 123.3(5) . .
O2 C1 C2 118.5(4) . .
N1 C2 C1 111.6(4) . .
N1 C2 H2A 109.3 . .
N1 C2 H2B 109.3 . .
C1 C2 H2A 109.3 . .
C1 C2 H2B 109.3 . .
H2A C2 H2B 108.0 . .
O3 C3 N1 121.3(4) . .
O3 C3 C5 122.4(5) . .
N1 C3 C5 116.4(5) . .
O4 C4 N1 120.5(4) . .
O4 C4 C6 121.8(5) . .
N1 C4 C6 117.7(4) . .
C7 C5 C3 119.7(5) . .
C7 C5 C8 121.3(4) . .
C8 C5 C3 119.0(4) . .
C8 C6 C4 118.4(5) . .
C9 C6 C4 120.6(4) . .
C9 C6 C8 121.0(4) . .
C5 C7 H7 120.0 . .
C5 C7 C9 119.9(5) . 7_656
C9 C7 H7 120.0 7_656 .
C5 C8 C6 122.4(4) . .
C5 C8 C8 118.8(5) . 7_656
C6 C8 C8 118.8(6) . 7_656
C6 C9 C7 120.3(4) . 7_656
C6 C9 H9 119.9 . .
C7 C9 H9 119.9 7_656 .
O5 C10 C11 115.4(4) . .
O6 C10 O5 124.9(5) . .
O6 C10 C11 119.6(5) . .
N2 C11 C10 112.7(4) . .
N2 C11 H11A 109.1 . .
N2 C11 H11B 109.1 . .
C10 C11 H11A 109.1 . .
C10 C11 H11B 109.1 . .
H11A C11 H11B 107.8 . .
O8 C12 N2 121.2(5) . .
O8 C12 C14 122.2(6) . .
N2 C12 C14 116.6(5) . .
O7 C13 N2 121.4(5) . .
O7 C13 C15 121.6(7) . .
N2 C13 C15 117.1(5) . .
C16 C14 C12 120.0(6) . .
C16 C14 C17 120.7(5) . .
C17 C14 C12 119.2(5) . .
C17 C15 C13 118.6(6) . .
C18 C15 C13 120.1(5) . .
C18 C15 C17 121.3(5) . .
C14 C16 H16 120.0 . .
C14 C16 C18 120.0(6) . 5_656
C18 C16 H16 120.0 5_656 .
C14 C17 C15 122.3(4) . .
C14 C17 C17 118.8(6) . 5_656
C15 C17 C17 118.8(6) . 5_656
C15 C18 C16 120.4(5) . 5_656
C15 C18 H18 119.8 . .
C16 C18 H18 119.8 5_656 .
H3A N3 H3B 107.1 . .
C19 N3 H3A 107.8 . .
C19 N3 H3B 107.8 . .
C20 N3 H3A 107.8 . .
C20 N3 H3B 107.8 . .
C20 N3 C19 118.0(7) . .
N3 C19 H19A 109.5 . .
N3 C19 H19B 109.5 . .
N3 C19 H19C 109.5 . .
H19A C19 H19B 109.5 . .
H19A C19 H19C 109.5 . .
H19B C19 H19C 109.5 . .
N3 C20 H20A 109.5 . .
N3 C20 H20B 109.5 . .
N3 C20 H20C 109.5 . .
H20A C20 H20B 109.5 . .
H20A C20 H20C 109.5 . .
H20B C20 H20C 109.5 . .

loop_
_geom_bond_atom_site_label_1
_geom_bond_atom_site_label_2
_geom_bond_distance
_geom_bond_site_symmetry_2
Zn1 O1 1.952(4) 2_656
Zn1 O1 1.952(4) .
Zn1 O5 1.937(4) 2_656
Zn1 O5 1.937(4) .
O1 C1 1.265(6) .
O2 C1 1.239(6) .
O3 C3 1.218(7) .
O4 C4 1.224(6) .
O5 C10 1.278(6) .
O6 C10 1.231(6) .
O7 C13 1.221(8) .
O8 C12 1.218(8) .
N1 C2 1.470(6) .
N1 C3 1.402(7) .
N1 C4 1.381(7) .
N2 C11 1.468(6) .
N2 C12 1.400(9) .
N2 C13 1.383(9) .
C1 C2 1.522(8) .
C2 H2A 0.9900 .
C2 H2B 0.9900 .
C3 C5 1.497(7) .
C4 C6 1.492(6) .
C5 C7 1.381(7) .
C5 C8 1.407(7) .
C6 C8 1.416(7) .
C6 C9 1.377(7) .
C7 H7 0.9500 .
C7 C9 1.403(7) 7_656
C8 C8 1.427(8) 7_656
C9 H9 0.9500 .
C10 C11 1.525(8) .
C11 H11A 0.9900 .
C11 H11B 0.9900 .
C12 C14 1.491(7) .
C13 C15 1.498(7) .
C14 C16 1.383(9) .
C14 C17 1.407(8) .
C15 C17 1.416(7) .
C15 C18 1.351(9) .
C16 H16 0.9500 .
C16 C18 1.406(8) 5_656
C17 C17 1.421(9) 5_656
C18 H18 0.9500 .
N3 H3A 0.9100 .
N3 H3B 0.9100 .
N3 C19 1.462(10) .
N3 C20 1.455(9) .
C19 H19A 0.9800 .
C19 H19B 0.9800 .
C19 H19C 0.9800 .
C20 H20A 0.9800 .
C20 H20B 0.9800 .
C20 H20C 0.9800 .

loop_
_geom_hbond_atom_site_label_D
_geom_hbond_atom_site_label_H
_geom_hbond_atom_site_label_A
_geom_hbond_distance_DH
_geom_hbond_distance_HA
_geom_hbond_distance_DA
_geom_hbond_angle_DHA
_geom_hbond_site_symmetry_A
_geom_hbond_publ_flag
N3 H3A O2 0.91 2.02 2.844(7) 149.9 . yes
N3 H3A O6 0.91 2.48 2.994(7) 116.2 3 yes
N3 H3B O3 0.91 2.43 3.109(7) 131.7 4_656 yes
